data_7205095
loop_
_publ_author_name
'Shao, Kui-Zhan'
'Zhao, Ya-Hui'
'Lan, Ya-Qian'
'Wang, Xin-Long'
'Su, Zhong-Min'
'Wang, Rong-Shun'

_publ_section_title
;
 Molecular tectonics of metal--organic frameworks based on
 ligand-modulated polynuclear zinc SBUs and aromatic multicarboxylic
 acids
;
_journal_issue 3
_journal_name_full CrystEngComm
_journal_page_first 889
_journal_paper_doi 10.1039/c0ce00042f
_journal_volume 13
_journal_year 2011
_chemical_formula_sum 'C23 H16 N3 O9 Zn2'
_chemical_formula_weight 609.13
_chemical_name_systematic
;
?
;
_space_group_IT_number 14
_symmetry_cell_setting monoclinic
_symmetry_space_group_name_Hall '-P 2yn'
_symmetry_space_group_name_H-M 'P 1 21/n 1'
_atom_sites_solution_hydrogens geom
_atom_sites_solution_primary direct
_atom_sites_solution_secondary difmap
_audit_creation_method SHELXL-97
_cell_angle_alpha 90.00
_cell_angle_beta 104.2180(7)
_cell_angle_gamma 90.00
_cell_formula_units_Z 4
_cell_length_a 11.2050(4)
_cell_length_b 19.5300(7)
_cell_length_c 11.4550(4)
_cell_measurement_reflns_used 126
_cell_measurement_temperature 293(2)
_cell_measurement_theta_max 23.55
_cell_measurement_theta_min 2.83
_cell_volume 2429.95(15)
_computing_cell_refinement 'Bruker SMART'
_computing_data_collection 'Bruker SMART'
_computing_data_reduction 'Bruker SMART'
_computing_molecular_graphics 'Bruker SHELXTL'
_computing_publication_material 'Bruker SHELXTL'
_computing_structure_refinement 'SHELXL-97 (Sheldrick, 1997)'
_computing_structure_solution 'SHELXS-97 (Sheldrick, 1990)'
_diffrn_ambient_temperature 293(2)
_diffrn_measured_fraction_theta_full 0.999
_diffrn_measured_fraction_theta_max 0.999
_diffrn_measurement_device_type 'CCD area detector'
_diffrn_measurement_method 'omega scans'
_diffrn_radiation_monochromator graphite
_diffrn_radiation_source 'fine-focus sealed tube'
_diffrn_radiation_type MoK\a
_diffrn_radiation_wavelength 0.71069
_diffrn_reflns_av_R_equivalents 0.0299
_diffrn_reflns_av_sigmaI/netI 0.0334
_diffrn_reflns_limit_h_max 13
_diffrn_reflns_limit_h_min -13
_diffrn_reflns_limit_k_max 23
_diffrn_reflns_limit_k_min -20
_diffrn_reflns_limit_l_max 13
_diffrn_reflns_limit_l_min -8
_diffrn_reflns_number 12186
_diffrn_reflns_theta_full 25.00
_diffrn_reflns_theta_max 25.00
_diffrn_reflns_theta_min 2.11
_exptl_absorpt_coefficient_mu 2.032
_exptl_absorpt_correction_T_max 0.7239
_exptl_absorpt_correction_T_min 0.6201
_exptl_absorpt_correction_type multi-scan
_exptl_absorpt_process_details '(SADABS; Bruker, 2000)'
_exptl_crystal_colour colourless
_exptl_crystal_density_diffrn 1.665
_exptl_crystal_density_method 'not measured'
_exptl_crystal_description block
_exptl_crystal_F_000 1228
_exptl_crystal_size_max 0.26
_exptl_crystal_size_mid 0.22
_exptl_crystal_size_min 0.17
_refine_diff_density_max 0.820
_refine_diff_density_min -0.628
_refine_diff_density_rms 0.067
_refine_ls_extinction_method none
_refine_ls_goodness_of_fit_ref 1.052
_refine_ls_hydrogen_treatment constr
_refine_ls_matrix_type full
_refine_ls_number_parameters 334
_refine_ls_number_reflns 4284
_refine_ls_number_restraints 54
_refine_ls_restrained_S_all 1.132
_refine_ls_R_factor_all 0.0461
_refine_ls_R_factor_gt 0.0353
_refine_ls_shift/su_max 0.001
_refine_ls_shift/su_mean 0.000
_refine_ls_structure_factor_coef Fsqd
_refine_ls_weighting_details 'calc w=1/[\s^2^(Fo^2^)+(0.0301P)^2^+2.7523P] where P=(Fo^2^+2Fc^2^)/3'
_refine_ls_weighting_scheme calc
_refine_ls_wR_factor_gt 0.0774
_refine_ls_wR_factor_ref 0.0824
_reflns_number_gt 3505
_reflns_number_total 4284
_reflns_threshold_expression >2sigma(I)
_cod_data_source_file C0CE00042F.TXT
_cod_data_source_block 1
_cod_original_sg_symbol_H-M P21/n
_cod_database_code 7205095

loop_
_symmetry_equiv_pos_as_xyz
'x, y, z'
'-x+1/2, y+1/2, -z+1/2'
'-x, -y, -z'
'x-1/2, -y-1/2, z-1/2'

loop_
_atom_site_label
_atom_site_type_symbol
_atom_site_fract_x
_atom_site_fract_y
_atom_site_fract_z
_atom_site_U_iso_or_equiv
_atom_site_adp_type
_atom_site_occupancy
_atom_site_symmetry_multiplicity
_atom_site_calc_flag
_atom_site_refinement_flags
_atom_site_disorder_assembly
_atom_site_disorder_group
O5 O 0.2841(3) 0.13853(14) 0.4368(3) 0.0505(7) Uani 1 1 d . . .
C19 C 0.3687(4) 0.1243(2) 0.3853(4) 0.0421(9) Uani 1 1 d . . .
C16 C 0.4163(3) 0.18387(19) 0.3280(3) 0.0377(9) Uani 1 1 d . . .
C17 C 0.5067(4) 0.1750(2) 0.2659(4) 0.0511(11) Uani 1 1 d . . .
H17 H 0.5360 0.1314 0.2564 0.061 Uiso 1 1 calc R . .
C23 C 1.0252(4) 0.4585(2) 0.4107(4) 0.0456(10) Uani 1 1 d . . .
H23 H 1.0424 0.4307 0.3509 0.055 Uiso 1 1 calc R . .
C18 C 0.5533(4) 0.2309(2) 0.2181(4) 0.0519(11) Uani 1 1 d . . .
H18 H 0.6147 0.2247 0.1773 0.062 Uiso 1 1 calc R . .
O1W O 0.8449(3) 0.55611(13) 0.9583(3) 0.0498(7) Uani 1 1 d . . .
C15 C 0.3723(4) 0.2493(2) 0.3399(4) 0.0458(10) Uani 1 1 d . . .
H15 H 0.3115 0.2557 0.3813 0.055 Uiso 1 1 calc R . .
C14 C 0.4183(4) 0.3046(2) 0.2907(4) 0.0473(10) Uani 1 1 d . . .
H14 H 0.3875 0.3482 0.2982 0.057 Uiso 1 1 calc R . .
C13 C 0.5096(3) 0.29601(18) 0.2302(3) 0.0369(9) Uani 1 1 d . . .
Zn1 Zn 0.54965(4) 0.51335(2) 0.14046(4) 0.03008(13) Uani 1 1 d . . .
Zn2 Zn 0.72980(4) 0.41383(2) 0.05423(4) 0.02967(13) Uani 1 1 d . . .
O2 O 0.6170(2) 0.48909(11) -0.0094(2) 0.0285(5) Uani 1 1 d . . .
O8 O 0.8506(2) 0.44938(15) 0.1937(2) 0.0481(7) Uani 1 1 d . . .
N1 N 0.5815(3) 0.62965(17) 0.1253(3) 0.0443(8) Uani 1 1 d . . .
O3 O 0.5148(3) 0.41412(13) 0.1881(3) 0.0465(7) Uani 1 1 d . . .
O7 O 0.7185(2) 0.51357(15) 0.2638(2) 0.0501(7) Uani 1 1 d . . .
C21 C 0.9150(3) 0.49426(19) 0.3898(3) 0.0366(9) Uani 1 1 d . . .
O4 O 0.6441(3) 0.34471(14) 0.1256(3) 0.0542(8) Uani 1 1 d . . .
O6 O 0.4137(3) 0.06670(15) 0.3810(3) 0.0643(9) Uani 1 1 d . . .
C22 C 0.8909(4) 0.5357(2) 0.4792(4) 0.0453(10) Uani 1 1 d . . .
H22 H 0.8174 0.5600 0.4649 0.054 Uiso 1 1 calc R . .
N2 N 0.4580(3) 0.55355(18) 0.2775(3) 0.0460(8) Uani 1 1 d . . .
C20 C 0.8206(3) 0.48552(19) 0.2723(3) 0.0371(9) Uani 1 1 d . . .
C10 C 0.4655(4) 0.6206(2) 0.2796(4) 0.0470(10) Uani 1 1 d . . .
C1 C 0.6384(4) 0.6726(2) 0.0672(5) 0.0641(13) Uani 1 1 d . . .
H1 H 0.6793 0.6554 0.0119 0.077 Uiso 1 1 calc R . .
C7 C 0.3623(6) 0.6347(4) 0.4346(6) 0.095(2) Uani 1 1 d U . .
H7 H 0.3306 0.6610 0.4877 0.115 Uiso 1 1 calc R . .
C11 C 0.5269(4) 0.6587(2) 0.2046(4) 0.0485(11) Uani 1 1 d . . .
C12 C 0.5601(3) 0.3568(2) 0.1783(3) 0.0386(9) Uani 1 1 d . . .
C6 C 0.4196(5) 0.6652(3) 0.3540(5) 0.0659(14) Uani 1 1 d U . .
C4 C 0.5197(5) 0.7282(2) 0.2300(5) 0.0654(14) Uani 1 1 d U . .
O1 O 0.4338(4) 0.8332(3) 0.3326(4) 0.1173(16) Uani 1 1 d . . .
H1O H 0.4172 0.8721 0.3506 0.176 Uiso 1 1 calc R . .
N3 N 0.3891(5) 0.7912(3) 0.3903(5) 0.1044(18) Uani 1 1 d U . .
C9 C 0.4000(5) 0.5264(3) 0.3556(5) 0.0745(15) Uani 1 1 d U . .
H9 H 0.3905 0.4792 0.3568 0.089 Uiso 1 1 calc R . .
C3 C 0.5791(6) 0.7713(3) 0.1699(6) 0.0882(18) Uani 1 1 d U . .
H3 H 0.5798 0.8182 0.1840 0.106 Uiso 1 1 calc R . .
C8 C 0.3536(6) 0.5654(4) 0.4341(6) 0.103(2) Uani 1 1 d U . .
H8 H 0.3156 0.5440 0.4879 0.123 Uiso 1 1 calc R . .
C2 C 0.6383(6) 0.7445(3) 0.0877(6) 0.0884(18) Uani 1 1 d U . .
H2 H 0.6783 0.7736 0.0455 0.106 Uiso 1 1 calc R . .
C5 C 0.4487(5) 0.7343(3) 0.3215(5) 0.0748(16) Uani 1 1 d U . .
H2O H 0.6591 0.5205 -0.0263 0.112 Uiso 1 1 d R . .
H1A H 0.8684 0.5203 0.9281 0.112 Uiso 1 1 d R . .
H1B H 0.8979 0.5618 1.0241 0.112 Uiso 1 1 d R . .

loop_
_atom_site_aniso_label
_atom_site_aniso_U_11
_atom_site_aniso_U_22
_atom_site_aniso_U_33
_atom_site_aniso_U_23
_atom_site_aniso_U_13
_atom_site_aniso_U_12
O5 0.0509(17) 0.0494(17) 0.0563(18) 0.0188(14) 0.0230(15) -0.0027(14)
C19 0.040(2) 0.044(2) 0.042(2) 0.0103(19) 0.0098(19) -0.0031(19)
C16 0.041(2) 0.032(2) 0.041(2) 0.0086(17) 0.0121(18) -0.0023(16)
C17 0.066(3) 0.031(2) 0.067(3) 0.011(2) 0.036(3) 0.0080(19)
C23 0.042(2) 0.053(3) 0.039(2) -0.0097(19) 0.0029(19) 0.0055(19)
C18 0.060(3) 0.042(2) 0.066(3) 0.013(2) 0.040(2) 0.007(2)
O1W 0.0548(18) 0.0313(14) 0.068(2) 0.0006(14) 0.0243(16) 0.0001(13)
C15 0.047(2) 0.042(2) 0.056(3) 0.010(2) 0.028(2) 0.0014(19)
C14 0.052(2) 0.035(2) 0.060(3) 0.008(2) 0.026(2) 0.0061(19)
C13 0.042(2) 0.032(2) 0.039(2) 0.0076(17) 0.0138(18) -0.0014(16)
Zn1 0.0324(2) 0.0292(2) 0.0276(2) -0.00208(17) 0.00531(18) 0.00350(17)
Zn2 0.0308(2) 0.0291(2) 0.0304(2) -0.00060(18) 0.00997(18) 0.00209(17)
O2 0.0295(12) 0.0275(12) 0.0290(13) 0.0010(10) 0.0082(10) -0.0005(10)
O8 0.0392(15) 0.0634(19) 0.0365(15) -0.0145(14) -0.0007(13) 0.0068(14)
N1 0.0443(19) 0.0384(19) 0.045(2) -0.0046(16) 0.0011(17) -0.0022(15)
O3 0.0555(17) 0.0325(15) 0.0553(18) 0.0087(13) 0.0210(15) -0.0008(13)
O7 0.0406(16) 0.0608(18) 0.0404(16) -0.0113(14) -0.0065(13) 0.0122(14)
C21 0.034(2) 0.041(2) 0.033(2) -0.0008(17) 0.0034(16) -0.0016(17)
O4 0.0580(18) 0.0387(16) 0.077(2) 0.0166(15) 0.0377(17) 0.0025(14)
O6 0.073(2) 0.0375(17) 0.092(3) 0.0185(17) 0.040(2) 0.0024(15)
C22 0.034(2) 0.053(2) 0.042(2) -0.008(2) -0.0039(18) 0.0080(18)
N2 0.048(2) 0.048(2) 0.0402(19) -0.0085(16) 0.0083(16) 0.0037(16)
C20 0.034(2) 0.038(2) 0.034(2) -0.0001(18) 0.0000(17) -0.0019(17)
C10 0.041(2) 0.050(3) 0.047(2) -0.017(2) 0.003(2) 0.0080(19)
C1 0.061(3) 0.058(3) 0.068(3) 0.002(3) 0.005(3) -0.014(2)
C7 0.090(3) 0.121(4) 0.086(3) -0.034(3) 0.042(3) 0.016(3)
C11 0.043(2) 0.040(2) 0.052(3) -0.016(2) -0.008(2) 0.0097(19)
C12 0.038(2) 0.038(2) 0.039(2) 0.0098(18) 0.0081(18) -0.0035(17)
C6 0.060(3) 0.067(3) 0.065(3) -0.029(2) 0.005(2) 0.016(2)
C4 0.063(3) 0.043(2) 0.078(3) -0.012(2) -0.007(2) 0.003(2)
O1 0.098(3) 0.154(5) 0.099(3) 0.008(3) 0.021(3) -0.019(3)
N3 0.093(3) 0.121(4) 0.085(3) 0.034(3) -0.005(3) -0.046(3)
C9 0.083(3) 0.082(3) 0.068(3) -0.007(3) 0.037(3) -0.002(3)
C3 0.093(4) 0.059(3) 0.101(4) -0.011(3) 0.002(3) 0.000(3)
C8 0.104(4) 0.124(4) 0.095(4) -0.016(3) 0.054(3) -0.005(3)
C2 0.087(3) 0.071(3) 0.099(4) 0.019(3) 0.007(3) -0.031(3)
C5 0.065(3) 0.068(3) 0.081(3) -0.041(3) -0.001(3) 0.027(2)

loop_
_atom_type_symbol
_atom_type_description
_atom_type_scat_dispersion_real
_atom_type_scat_dispersion_imag
_atom_type_scat_source
C C 0.0033 0.0016 'International Tables Vol C Tables 4.2.6.8 and 6.1.1.4'
H H 0.0000 0.0000 'International Tables Vol C Tables 4.2.6.8 and 6.1.1.4'
N N 0.0061 0.0033 'International Tables Vol C Tables 4.2.6.8 and 6.1.1.4'
O O 0.0106 0.0060 'International Tables Vol C Tables 4.2.6.8 and 6.1.1.4'
Zn Zn 0.2839 1.4301 'International Tables Vol C Tables 4.2.6.8 and 6.1.1.4'

loop_
_geom_angle_atom_site_label_1
_geom_angle_atom_site_label_2
_geom_angle_atom_site_label_3
_geom_angle
_geom_angle_site_symmetry_1
_geom_angle_site_symmetry_3
_geom_angle_publ_flag
C19 O5 Zn2 128.2(3) . 4_566 ?
O6 C19 O5 125.2(4) . . ?
O6 C19 C16 119.7(4) . . ?
O5 C19 C16 115.0(4) . . ?
C17 C16 C15 119.2(3) . . ?
C17 C16 C19 120.9(4) . . ?
C15 C16 C19 119.9(4) . . ?
C18 C17 C16 120.1(4) . . ?
C18 C17 H17 119.9 . . ?
C16 C17 H17 119.9 . . ?
C22 C23 C21 119.6(4) 3_766 . ?
C22 C23 H23 120.2 3_766 . ?
C21 C23 H23 120.2 . . ?
C17 C18 C13 120.7(4) . . ?
C17 C18 H18 119.7 . . ?
C13 C18 H18 119.7 . . ?
H1A O1W H1B 104.6 . . ?
C14 C15 C16 120.4(4) . . ?
C14 C15 H15 119.8 . . ?
C16 C15 H15 119.8 . . ?
C15 C14 C13 120.5(4) . . ?
C15 C14 H14 119.7 . . ?
C13 C14 H14 119.7 . . ?
C14 C13 C18 119.2(4) . . ?
C14 C13 C12 120.1(3) . . ?
C18 C13 C12 120.8(3) . . ?
O7 Zn1 O3 91.26(12) . . ?
O7 Zn1 O2 177.12(10) . 3_665 ?
O3 Zn1 O2 88.57(10) . 3_665 ?
O7 Zn1 O2 96.15(10) . . ?
O3 Zn1 O2 97.65(10) . . ?
O2 Zn1 O2 81.02(9) 3_665 . ?
O7 Zn1 N2 91.20(12) . . ?
O3 Zn1 N2 89.70(12) . . ?
O2 Zn1 N2 91.68(11) 3_665 . ?
O2 Zn1 N2 169.46(11) . . ?
O7 Zn1 N1 85.24(11) . . ?
O3 Zn1 N1 168.25(12) . . ?
O2 Zn1 N1 95.48(10) 3_665 . ?
O2 Zn1 N1 93.87(11) . . ?
N2 Zn1 N1 79.18(13) . . ?
O7 Zn1 Zn2 70.35(8) . . ?
O3 Zn1 Zn2 71.39(8) . . ?
O2 Zn1 Zn2 106.89(6) 3_665 . ?
O2 Zn1 Zn2 37.84(6) . . ?
N2 Zn1 Zn2 152.69(9) . . ?
N1 Zn1 Zn2 117.56(9) . . ?
O5 Zn2 O4 101.55(13) 4_665 . ?
O5 Zn2 O8 119.45(12) 4_665 . ?
O4 Zn2 O8 102.55(13) . . ?
O5 Zn2 O2 115.42(11) 4_665 . ?
O4 Zn2 O2 109.66(11) . . ?
O8 Zn2 O2 106.99(11) . . ?
O5 Zn2 Zn1 153.97(9) 4_665 . ?
O4 Zn2 Zn1 82.85(8) . . ?
O8 Zn2 Zn1 83.81(8) . . ?
O2 Zn2 Zn1 40.93(7) . . ?
Zn2 O2 Zn1 129.14(11) . 3_665 ?
Zn2 O2 Zn1 101.23(10) . . ?
Zn1 O2 Zn1 98.98(9) 3_665 . ?
Zn2 O2 H2O 106.9 . . ?
Zn1 O2 H2O 108.0 3_665 . ?
Zn1 O2 H2O 111.5 . . ?
C20 O8 Zn2 122.3(2) . . ?
C1 N1 C11 115.4(4) . . ?
C1 N1 Zn1 139.5(3) . . ?
C11 N1 Zn1 105.1(3) . . ?
C12 O3 Zn1 135.1(3) . . ?
C20 O7 Zn1 136.0(3) . . ?
C22 C21 C23 119.6(4) . . ?
C22 C21 C20 120.4(3) . . ?
C23 C21 C20 119.9(4) . . ?
C12 O4 Zn2 125.1(3) . . ?
C23 C22 C21 120.8(4) 3_766 . ?
C23 C22 H22 119.6 3_766 . ?
C21 C22 H22 119.6 . . ?
C10 N2 C9 115.0(4) . . ?
C10 N2 Zn1 109.1(3) . . ?
C9 N2 Zn1 135.9(3) . . ?
O7 C20 O8 126.3(3) . . ?
O7 C20 C21 116.7(3) . . ?
O8 C20 C21 116.9(3) . . ?
N2 C10 C6 126.9(5) . . ?
N2 C10 C11 123.0(4) . . ?
C6 C10 C11 110.1(4) . . ?
N1 C1 C2 121.3(5) . . ?
N1 C1 H1 119.4 . . ?
C2 C1 H1 119.4 . . ?
C8 C7 C6 118.2(5) . . ?
C8 C7 H7 120.9 . . ?
C6 C7 H7 120.9 . . ?
N1 C11 C4 127.8(5) . . ?
N1 C11 C10 123.5(4) . . ?
C4 C11 C10 108.6(4) . . ?
O3 C12 O4 125.5(3) . . ?
O3 C12 C13 118.3(3) . . ?
O4 C12 C13 116.2(3) . . ?
C7 C6 C10 116.0(5) . . ?
C7 C6 C5 137.7(5) . . ?
C10 C6 C5 106.4(5) . . ?
C3 C4 C11 115.9(5) . . ?
C3 C4 C5 136.9(5) . . ?
C11 C4 C5 107.2(5) . . ?
N3 O1 H1O 109.5 . . ?
O1 N3 C5 85.7(5) . . ?
N2 C9 C8 122.8(6) . . ?
N2 C9 H9 118.6 . . ?
C8 C9 H9 118.6 . . ?
C4 C3 C2 119.2(5) . . ?
C4 C3 H3 120.4 . . ?
C2 C3 H3 120.4 . . ?
C7 C8 C9 121.1(6) . . ?
C7 C8 H8 119.4 . . ?
C9 C8 H8 119.4 . . ?
C3 C2 C1 120.5(6) . . ?
C3 C2 H2 119.8 . . ?
C1 C2 H2 119.8 . . ?
C6 C5 C4 107.6(4) . . ?
C6 C5 N3 111.7(5) . . ?
C4 C5 N3 140.6(5) . . ?

loop_
_geom_bond_atom_site_label_1
_geom_bond_atom_site_label_2
_geom_bond_distance
_geom_bond_site_symmetry_2
_geom_bond_publ_flag
O5 C19 1.264(5) . ?
O5 Zn2 1.905(3) 4_566 ?
C19 O6 1.239(5) . ?
C19 C16 1.496(5) . ?
C16 C17 1.384(5) . ?
C16 C15 1.388(5) . ?
C17 C18 1.380(5) . ?
C17 H17 0.9300 . ?
C23 C22 1.381(5) 3_766 ?
C23 C21 1.387(5) . ?
C23 H23 0.9300 . ?
C18 C13 1.382(5) . ?
C18 H18 0.9300 . ?
O1W H1A 0.8494 . ?
O1W H1B 0.8450 . ?
C15 C14 1.376(5) . ?
C15 H15 0.9300 . ?
C14 C13 1.380(5) . ?
C14 H14 0.9300 . ?
C13 C12 1.499(5) . ?
Zn1 O7 2.065(3) . ?
Zn1 O3 2.076(3) . ?
Zn1 O2 2.090(2) 3_665 ?
Zn1 O2 2.092(2) . ?
Zn1 N2 2.220(3) . ?
Zn1 N1 2.312(3) . ?
Zn1 Zn2 3.1317(6) . ?
Zn2 O5 1.905(3) 4_665 ?
Zn2 O4 1.949(3) . ?
Zn2 O8 1.950(3) . ?
Zn2 O2 1.959(2) . ?
O2 Zn1 2.090(2) 3_665 ?
O2 H2O 0.8249 . ?
O8 C20 1.254(4) . ?
N1 C1 1.328(6) . ?
N1 C11 1.339(5) . ?
O3 C12 1.246(4) . ?
O7 C20 1.250(4) . ?
C21 C22 1.383(5) . ?
C21 C20 1.503(5) . ?
O4 C12 1.259(5) . ?
C22 C23 1.381(5) 3_766 ?
C22 H22 0.9300 . ?
N2 C10 1.312(5) . ?
N2 C9 1.337(6) . ?
C10 C6 1.402(6) . ?
C10 C11 1.434(6) . ?
C1 C2 1.424(7) . ?
C1 H1 0.9300 . ?
C7 C8 1.357(9) . ?
C7 C6 1.382(8) . ?
C7 H7 0.9300 . ?
C11 C4 1.394(6) . ?
C6 C5 1.457(8) . ?
C4 C3 1.359(8) . ?
C4 C5 1.468(8) . ?
O1 N3 1.235(6) . ?
O1 H1O 0.8200 . ?
N3 C5 1.600(8) . ?
C9 C8 1.374(8) . ?
C9 H9 0.9300 . ?
C3 C2 1.381(8) . ?
C3 H3 0.9300 . ?
C8 H8 0.9300 . ?
C2 H2 0.9300 . ?

loop_
_geom_hbond_atom_site_label_D
_geom_hbond_atom_site_label_H
_geom_hbond_atom_site_label_A
_geom_hbond_distance_DH
_geom_hbond_distance_HA
_geom_hbond_distance_DA
_geom_hbond_angle_DHA
_geom_hbond_site_symmetry_A
O1 H1O O1W 0.82 2.15 2.906(6) 152.6 4_575
O2 H2O O1W 0.82 2.24 2.972(3) 147.6 1_554
O1W H1A O6 0.85 1.89 2.733(4) 171.0 4_666
O1W H1B O6 0.85 2.13 2.882(5) 148.7 2_656

loop_
_geom_torsion_atom_site_label_1
_geom_torsion_atom_site_label_2
_geom_torsion_atom_site_label_3
_geom_torsion_atom_site_label_4
_geom_torsion
_geom_torsion_site_symmetry_1
_geom_torsion_site_symmetry_2
_geom_torsion_site_symmetry_3
_geom_torsion_site_symmetry_4
_geom_torsion_publ_flag
Zn2 O5 C19 O6 17.6(6) 4_566 . . . ?
Zn2 O5 C19 C16 -161.5(3) 4_566 . . . ?
O6 C19 C16 C17 2.6(6) . . . . ?
O5 C19 C16 C17 -178.2(4) . . . . ?
O6 C19 C16 C15 -175.5(4) . . . . ?
O5 C19 C16 C15 3.6(6) . . . . ?
C15 C16 C17 C18 0.9(7) . . . . ?
C19 C16 C17 C18 -177.2(4) . . . . ?
C16 C17 C18 C13 -0.8(7) . . . . ?
C17 C16 C15 C14 -0.2(6) . . . . ?
C19 C16 C15 C14 178.0(4) . . . . ?
C16 C15 C14 C13 -0.8(7) . . . . ?
C15 C14 C13 C18 0.9(6) . . . . ?
C15 C14 C13 C12 -179.2(4) . . . . ?
C17 C18 C13 C14 -0.1(7) . . . . ?
C17 C18 C13 C12 -180.0(4) . . . . ?
O7 Zn1 Zn2 O5 -160.0(2) . . . 4_665 ?
O3 Zn1 Zn2 O5 101.7(2) . . . 4_665 ?
O2 Zn1 Zn2 O5 19.2(2) 3_665 . . 4_665 ?
O2 Zn1 Zn2 O5 -29.8(2) . . . 4_665 ?
N2 Zn1 Zn2 O5 150.1(3) . . . 4_665 ?
N1 Zn1 Zn2 O5 -86.6(2) . . . 4_665 ?
O7 Zn1 Zn2 O4 98.35(13) . . . . ?
O3 Zn1 Zn2 O4 0.02(13) . . . . ?
O2 Zn1 Zn2 O4 -82.53(12) 3_665 . . . ?
O2 Zn1 Zn2 O4 -131.47(14) . . . . ?
N2 Zn1 Zn2 O4 48.4(2) . . . . ?
N1 Zn1 Zn2 O4 171.74(13) . . . . ?
O7 Zn1 Zn2 O8 -5.18(13) . . . . ?
O3 Zn1 Zn2 O8 -103.50(12) . . . . ?
O2 Zn1 Zn2 O8 173.95(11) 3_665 . . . ?
O2 Zn1 Zn2 O8 125.01(14) . . . . ?
N2 Zn1 Zn2 O8 -55.1(2) . . . . ?
N1 Zn1 Zn2 O8 68.22(13) . . . . ?
O7 Zn1 Zn2 O2 -130.18(13) . . . . ?
O3 Zn1 Zn2 O2 131.49(13) . . . . ?
O2 Zn1 Zn2 O2 48.94(15) 3_665 . . . ?
N2 Zn1 Zn2 O2 179.9(2) . . . . ?
N1 Zn1 Zn2 O2 -56.79(13) . . . . ?
O5 Zn2 O2 Zn1 54.52(18) 4_665 . . 3_665 ?
O4 Zn2 O2 Zn1 -59.38(18) . . . 3_665 ?
O8 Zn2 O2 Zn1 -169.89(14) . . . 3_665 ?
Zn1 Zn2 O2 Zn1 -111.52(17) . . . 3_665 ?
O5 Zn2 O2 Zn1 166.04(11) 4_665 . . . ?
O4 Zn2 O2 Zn1 52.14(14) . . . . ?
O8 Zn2 O2 Zn1 -58.37(13) . . . . ?
O7 Zn1 O2 Zn2 46.35(12) . . . . ?
O3 Zn1 O2 Zn2 -45.75(12) . . . . ?
O2 Zn1 O2 Zn2 -133.08(14) 3_665 . . . ?
N2 Zn1 O2 Zn2 -179.7(6) . . . . ?
N1 Zn1 O2 Zn2 131.98(11) . . . . ?
O7 Zn1 O2 Zn1 179.43(11) . . . 3_665 ?
O3 Zn1 O2 Zn1 87.33(11) . . . 3_665 ?
O2 Zn1 O2 Zn1 0.0 3_665 . . 3_665 ?
N2 Zn1 O2 Zn1 -46.6(6) . . . 3_665 ?
N1 Zn1 O2 Zn1 -94.95(11) . . . 3_665 ?
Zn2 Zn1 O2 Zn1 133.08(14) . . . 3_665 ?
O5 Zn2 O8 C20 178.2(3) 4_665 . . . ?
O4 Zn2 O8 C20 -70.6(3) . . . . ?
O2 Zn2 O8 C20 44.8(3) . . . . ?
Zn1 Zn2 O8 C20 10.7(3) . . . . ?
O7 Zn1 N1 C1 84.0(4) . . . . ?
O3 Zn1 N1 C1 157.0(5) . . . . ?
O2 Zn1 N1 C1 -93.2(4) 3_665 . . . ?
O2 Zn1 N1 C1 -11.9(4) . . . . ?
N2 Zn1 N1 C1 176.1(5) . . . . ?
Zn2 Zn1 N1 C1 19.1(5) . . . . ?
O7 Zn1 N1 C11 -93.1(3) . . . . ?
O3 Zn1 N1 C11 -20.1(7) . . . . ?
O2 Zn1 N1 C11 89.7(2) 3_665 . . . ?
O2 Zn1 N1 C11 171.1(2) . . . . ?
N2 Zn1 N1 C11 -0.9(2) . . . . ?
Zn2 Zn1 N1 C11 -158.0(2) . . . . ?
O7 Zn1 O3 C12 -66.9(4) . . . . ?
O2 Zn1 O3 C12 110.2(4) 3_665 . . . ?
O2 Zn1 O3 C12 29.5(4) . . . . ?
N2 Zn1 O3 C12 -158.1(4) . . . . ?
N1 Zn1 O3 C12 -139.3(5) . . . . ?
Zn2 Zn1 O3 C12 1.9(4) . . . . ?
O3 Zn1 O7 C20 71.7(4) . . . . ?
O2 Zn1 O7 C20 -15(2) 3_665 . . . ?
O2 Zn1 O7 C20 -26.2(4) . . . . ?
N2 Zn1 O7 C20 161.4(4) . . . . ?
N1 Zn1 O7 C20 -119.5(4) . . . . ?
Zn2 Zn1 O7 C20 2.0(4) . . . . ?
C22 C23 C21 C22 0.5(7) 3_766 . . . ?
C22 C23 C21 C20 -177.0(4) 3_766 . . . ?
O5 Zn2 O4 C12 -155.6(3) 4_665 . . . ?
O8 Zn2 O4 C12 80.4(3) . . . . ?
O2 Zn2 O4 C12 -33.1(4) . . . . ?
Zn1 Zn2 O4 C12 -1.6(3) . . . . ?
C23 C21 C22 C23 -0.5(7) . . . 3_766 ?
C20 C21 C22 C23 177.0(4) . . . 3_766 ?
O7 Zn1 N2 C10 86.0(3) . . . . ?
O3 Zn1 N2 C10 177.3(3) . . . . ?
O2 Zn1 N2 C10 -94.1(3) 3_665 . . . ?
O2 Zn1 N2 C10 -48.3(7) . . . . ?
N1 Zn1 N2 C10 1.1(3) . . . . ?
Zn2 Zn1 N2 C10 132.2(2) . . . . ?
O7 Zn1 N2 C9 -93.5(5) . . . . ?
O3 Zn1 N2 C9 -2.3(5) . . . . ?
O2 Zn1 N2 C9 86.3(5) 3_665 . . . ?
O2 Zn1 N2 C9 132.2(6) . . . . ?
N1 Zn1 N2 C9 -178.5(5) . . . . ?
Zn2 Zn1 N2 C9 -47.4(6) . . . . ?
Zn1 O7 C20 O8 5.8(7) . . . . ?
Zn1 O7 C20 C21 -172.2(3) . . . . ?
Zn2 O8 C20 O7 -13.6(6) . . . . ?
Zn2 O8 C20 C21 164.4(2) . . . . ?
C22 C21 C20 O7 -4.6(6) . . . . ?
C23 C21 C20 O7 172.9(4) . . . . ?
C22 C21 C20 O8 177.2(4) . . . . ?
C23 C21 C20 O8 -5.3(6) . . . . ?
C9 N2 C10 C6 0.0(6) . . . . ?
Zn1 N2 C10 C6 -179.7(4) . . . . ?
C9 N2 C10 C11 178.5(4) . . . . ?
Zn1 N2 C10 C11 -1.2(5) . . . . ?
C11 N1 C1 C2 -1.1(6) . . . . ?
Zn1 N1 C1 C2 -177.9(4) . . . . ?
C1 N1 C11 C4 2.2(6) . . . . ?
Zn1 N1 C11 C4 -179.9(4) . . . . ?
C1 N1 C11 C10 -177.2(4) . . . . ?
Zn1 N1 C11 C10 0.7(4) . . . . ?
N2 C10 C11 N1 0.4(6) . . . . ?
C6 C10 C11 N1 179.1(4) . . . . ?
N2 C10 C11 C4 -179.1(4) . . . . ?
C6 C10 C11 C4 -0.4(5) . . . . ?
Zn1 O3 C12 O4 -3.9(7) . . . . ?
Zn1 O3 C12 C13 177.7(3) . . . . ?
Zn2 O4 C12 O3 3.5(6) . . . . ?
Zn2 O4 C12 C13 -178.0(2) . . . . ?
C14 C13 C12 O3 -2.2(6) . . . . ?
C18 C13 C12 O3 177.7(4) . . . . ?
C14 C13 C12 O4 179.3(4) . . . . ?
C18 C13 C12 O4 -0.9(6) . . . . ?
C8 C7 C6 C10 -0.9(8) . . . . ?
C8 C7 C6 C5 179.4(6) . . . . ?
N2 C10 C6 C7 1.1(7) . . . . ?
C11 C10 C6 C7 -177.5(4) . . . . ?
N2 C10 C6 C5 -179.1(4) . . . . ?
C11 C10 C6 C5 2.3(5) . . . . ?
N1 C11 C4 C3 -2.5(7) . . . . ?
C10 C11 C4 C3 177.0(4) . . . . ?
N1 C11 C4 C5 178.9(4) . . . . ?
C10 C11 C4 C5 -1.6(5) . . . . ?
C10 N2 C9 C8 -1.3(8) . . . . ?
Zn1 N2 C9 C8 178.3(4) . . . . ?
C11 C4 C3 C2 1.6(8) . . . . ?
C5 C4 C3 C2 179.6(6) . . . . ?
C6 C7 C8 C9 -0.2(10) . . . . ?
N2 C9 C8 C7 1.5(10) . . . . ?
C4 C3 C2 C1 -0.7(9) . . . . ?
N1 C1 C2 C3 0.5(8) . . . . ?
C7 C6 C5 C4 176.5(6) . . . . ?
C10 C6 C5 C4 -3.2(5) . . . . ?
C7 C6 C5 N3 -6.2(9) . . . . ?
C10 C6 C5 N3 174.1(4) . . . . ?
C3 C4 C5 C6 -175.2(6) . . . . ?
C11 C4 C5 C6 3.0(5) . . . . ?
C3 C4 C5 N3 8.8(11) . . . . ?
C11 C4 C5 N3 -173.1(5) . . . . ?
O1 N3 C5 C6 -177.9(4) . . . . ?
O1 N3 C5 C4 -1.9(8) . . . . ?
